data_4070383
loop_
_publ_author_name
'Vicente, Jos\'e'
'Mart\'inez-Viviente, Elo\'isa'
'Fern\'andez-Rodr\'iguez, Mar\'ia-Jos\'e'
'Jones, Peter G.'

_publ_section_title
;
 Palladium-Assisted Formation of an Indacenediide Ligand
;
_journal_issue 20
_journal_name_full Organometallics
_journal_page_first 5845
_journal_paper_doi 10.1021/om900770m
_journal_volume 28
_journal_year 2009
_chemical_formula_sum 'C65 H70 Cl2 F6 N4 O6 Pd2 S2'
_chemical_formula_weight 1465.07
_chemical_name_systematic
;
 ?
;
_space_group_IT_number 2
_symmetry_cell_setting triclinic
_symmetry_space_group_name_Hall '-P 1'
_symmetry_space_group_name_H-M 'P -1'
_atom_sites_solution_hydrogens geom
_atom_sites_solution_primary direct
_atom_sites_solution_secondary difmap
_audit_creation_method SHELXL-97
_cell_angle_alpha 93.796(4)
_cell_angle_beta 103.789(4)
_cell_angle_gamma 112.947(4)
_cell_formula_units_Z 2
_cell_length_a 13.6279(6)
_cell_length_b 13.8070(6)
_cell_length_c 19.2244(10)
_cell_measurement_reflns_used 43018
_cell_measurement_temperature 100(2)
_cell_measurement_theta_max 75.7364
_cell_measurement_theta_min 3.5289
_cell_volume 3183.4(3)
_computing_cell_refinement
;
CrysAlis RED, Oxford Diffraction Ltd.,
Version 1.171.33.32 (release 27-01-2009 CrysAlis171 .NET)
(compiled Jan 27 2009,14:17:37)
;
_computing_data_collection
;
CrysAlis CCD, Oxford Diffraction Ltd.,
Version 1.171.33.32 (release 27-01-2009 CrysAlis171 .NET)
(compiled Jan 27 2009,14:17:37)
;
_computing_data_reduction
;
CrysAlis RED, Oxford Diffraction Ltd.,
Version 1.171.33.32 (release 27-01-2009 CrysAlis171 .NET)
(compiled Jan 27 2009,14:17:37)
;
_computing_molecular_graphics 'Siemens XP'
_computing_publication_material SHELXL-97
_computing_structure_refinement 'SHELXL-97 (Sheldrick, 1997)'
_computing_structure_solution 'SHELXS-97 (Sheldrick, 1990)'
_diffrn_ambient_temperature 100(2)
_diffrn_detector_area_resol_mean 10.3543
_diffrn_measured_fraction_theta_full 0.999
_diffrn_measured_fraction_theta_max 0.992
_diffrn_measurement_device_type 'Goniometer Xcalibur, detector: Atlas (Nova)'
_diffrn_measurement_method '\w scans'
_diffrn_radiation_monochromator mirror
_diffrn_radiation_source 'Nova (Cu) X-ray Source'
_diffrn_radiation_type CuK\a
_diffrn_radiation_wavelength 1.54184
_diffrn_reflns_av_R_equivalents 0.0392
_diffrn_reflns_av_sigmaI/netI 0.0214
_diffrn_reflns_limit_h_max 17
_diffrn_reflns_limit_h_min -17
_diffrn_reflns_limit_k_max 17
_diffrn_reflns_limit_k_min -17
_diffrn_reflns_limit_l_max 24
_diffrn_reflns_limit_l_min -19
_diffrn_reflns_number 51588
_diffrn_reflns_theta_full 72.50
_diffrn_reflns_theta_max 75.96
_diffrn_reflns_theta_min 3.53
_exptl_absorpt_coefficient_mu 6.547
_exptl_absorpt_correction_T_max 1.00000
_exptl_absorpt_correction_T_min 0.50272
_exptl_absorpt_correction_type multi-scan
_exptl_absorpt_process_details
;
CrysAlis RED, Oxford Diffraction Ltd.,
Version 1.171.33.32 (release 27-01-2009 CrysAlis171 .NET)
(compiled Jan 27 2009,14:17:37)
;
_exptl_crystal_colour black
_exptl_crystal_density_diffrn 1.528
_exptl_crystal_density_meas ?
_exptl_crystal_density_method 'not measured'
_exptl_crystal_description tablet
_exptl_crystal_F_000 1496
_exptl_crystal_size_max 0.2
_exptl_crystal_size_mid 0.2
_exptl_crystal_size_min 0.1
_refine_diff_density_max 0.825
_refine_diff_density_min -1.373
_refine_diff_density_rms 0.102
_refine_ls_extinction_method none
_refine_ls_goodness_of_fit_ref 1.049
_refine_ls_hydrogen_treatment riding
_refine_ls_matrix_type full
_refine_ls_number_parameters 875
_refine_ls_number_reflns 13164
_refine_ls_number_restraints 447
_refine_ls_restrained_S_all 1.038
_refine_ls_R_factor_all 0.0413
_refine_ls_R_factor_gt 0.0395
_refine_ls_shift/su_max 0.011
_refine_ls_shift/su_mean 0.000
_refine_ls_structure_factor_coef Fsqd
_refine_ls_weighting_details 'calc w=1/[\s^2^(Fo^2^)+(0.0712P)^2^+4.7897P] where P=(Fo^2^+2Fc^2^)/3'
_refine_ls_weighting_scheme calc
_refine_ls_wR_factor_gt 0.1113
_refine_ls_wR_factor_ref 0.1130
_reflns_number_gt 12413
_reflns_number_total 13164
_reflns_threshold_expression >2sigma(I)
_cod_data_source_file om900770m_si_002.cif
_cod_data_source_block dunk
_cod_depositor_comments
;
The following automatic conversions were performed:

'_exptl_crystal_density_meas' value 'not measured' was changed to '?'
- the value is perceived as not measured.

Automatic conversion script
Id: cif_fix_values 3008 2015-01-20 13:52:24Z robertas 
;
_cod_database_code 4070383

loop_
_symmetry_equiv_pos_as_xyz
'x, y, z'
'-x, -y, -z'

loop_
_atom_site_label
_atom_site_type_symbol
_atom_site_fract_x
_atom_site_fract_y
_atom_site_fract_z
_atom_site_U_iso_or_equiv
_atom_site_adp_type
_atom_site_occupancy
_atom_site_symmetry_multiplicity
_atom_site_calc_flag
_atom_site_refinement_flags
_atom_site_disorder_assembly
_atom_site_disorder_group
Pd1 Pd 0.341972(15) 0.806096(14) 0.277794(9) 0.01810(7) Uani 1 1 d . . .
Pd2 Pd 0.130261(15) 0.359515(15) 0.321449(10) 0.01877(7) Uani 1 1 d . . .
N1 N 0.2920(2) 0.85480(19) 0.36650(13) 0.0244(5) Uani 1 1 d U . .
N2 N 0.4966(2) 0.8495(2) 0.35819(13) 0.0245(5) Uani 1 1 d U . .
N3 N 0.0436(2) 0.3968(2) 0.39068(13) 0.0259(5) Uani 1 1 d U . .
N4 N 0.2572(2) 0.3907(2) 0.42160(13) 0.0270(5) Uani 1 1 d U . .
C1 C 0.1833(2) 0.6326(2) 0.19551(13) 0.0180(5) Uani 1 1 d U . .
C2 C 0.2868(2) 0.6290(2) 0.19710(13) 0.0173(5) Uani 1 1 d U . .
C3 C 0.3064(2) 0.5409(2) 0.21671(13) 0.0171(5) Uani 1 1 d U . .
H3 H 0.3785 0.5418 0.2263 0.021 Uiso 1 1 calc R . .
C4 C 0.2156(2) 0.4519(2) 0.22158(13) 0.0169(5) Uani 1 1 d U . .
C5 C 0.1084(2) 0.4509(2) 0.21092(13) 0.0174(5) Uani 1 1 d U . .
C6 C 0.0939(2) 0.5458(2) 0.20438(13) 0.0180(5) Uani 1 1 d U . .
H6 H 0.0267 0.5503 0.2059 0.022 Uiso 1 1 calc R . .
C7 C 0.1920(2) 0.7390(2) 0.18207(13) 0.0182(5) Uani 1 1 d U . .
C8 C 0.2896(2) 0.7890(2) 0.15920(13) 0.0187(5) Uani 1 1 d U . .
C9 C 0.3574(2) 0.7311(2) 0.17878(13) 0.0181(5) Uani 1 1 d U . .
C10 C 0.2050(2) 0.3436(2) 0.23288(14) 0.0183(5) Uani 1 1 d U . .
C11 C 0.0891(2) 0.2747(2) 0.21108(13) 0.0183(5) Uani 1 1 d U . .
C12 C 0.0292(2) 0.3406(2) 0.20969(13) 0.0180(5) Uani 1 1 d U . .
C13 C 0.2072(3) 0.7569(2) 0.38042(16) 0.0296(6) Uani 1 1 d U . .
H13A H 0.2378 0.7038 0.3888 0.044 Uiso 1 1 calc R . .
H13B H 0.1409 0.7274 0.3382 0.044 Uiso 1 1 calc R . .
H13C H 0.1868 0.7751 0.4235 0.044 Uiso 1 1 calc R . .
C14 C 0.2457(3) 0.9347(2) 0.35337(17) 0.0305(6) Uani 1 1 d U . .
H14A H 0.1809 0.9056 0.3102 0.046 Uiso 1 1 calc R . .
H14B H 0.3023 0.9998 0.3455 0.046 Uiso 1 1 calc R . .
H14C H 0.2232 0.9515 0.3957 0.046 Uiso 1 1 calc R . .
C15 C 0.3934(3) 0.9010(2) 0.43101(15) 0.0282(6) Uani 1 1 d U . .
H15A H 0.3708 0.8933 0.4763 0.034 Uiso 1 1 calc R . .
H15B H 0.4347 0.9781 0.4315 0.034 Uiso 1 1 calc R . .
C16 C 0.4675(3) 0.8444(2) 0.42786(15) 0.0272(6) Uani 1 1 d U . .
H16A H 0.5362 0.8783 0.4691 0.033 Uiso 1 1 calc R . .
H16B H 0.4287 0.7688 0.4324 0.033 Uiso 1 1 calc R . .
C17 C 0.5511(3) 0.7772(3) 0.35090(17) 0.0321(6) Uani 1 1 d U . .
H17A H 0.5703 0.7798 0.3049 0.048 Uiso 1 1 calc R . .
H17B H 0.5002 0.7040 0.3514 0.048 Uiso 1 1 calc R . .
H17C H 0.6188 0.7997 0.3916 0.048 Uiso 1 1 calc R . .
C18 C 0.5733(3) 0.9601(3) 0.35674(17) 0.0332(7) Uani 1 1 d U . .
H18A H 0.5920 0.9622 0.3105 0.050 Uiso 1 1 calc R . .
H18B H 0.6414 0.9831 0.3972 0.050 Uiso 1 1 calc R . .
H18C H 0.5371 1.0082 0.3616 0.050 Uiso 1 1 calc R . .
C19 C -0.0380(3) 0.3010(3) 0.40842(17) 0.0333(7) Uani 1 1 d U . .
H19A H -0.0959 0.2577 0.3637 0.050 Uiso 1 1 calc R . .
H19B H -0.0719 0.3233 0.4423 0.050 Uiso 1 1 calc R . .
H19C H 0.0000 0.2586 0.4310 0.050 Uiso 1 1 calc R . .
C20 C -0.0153(3) 0.4612(3) 0.35874(17) 0.0316(6) Uani 1 1 d U . .
H20A H 0.0373 0.5246 0.3461 0.047 Uiso 1 1 calc R . .
H20B H -0.0469 0.4834 0.3942 0.047 Uiso 1 1 calc R . .
H20C H -0.0752 0.4181 0.3148 0.047 Uiso 1 1 calc R . .
C21 C 0.1333(3) 0.4632(3) 0.45746(16) 0.0309(6) Uani 1 1 d U . .
H21A H 0.1002 0.4722 0.4966 0.037 Uiso 1 1 calc R . .
H21B H 0.1754 0.5349 0.4475 0.037 Uiso 1 1 calc R . .
C22 C 0.2115(3) 0.4107(3) 0.48201(16) 0.0336(7) Uani 1 1 d U . .
H22A H 0.2735 0.4576 0.5248 0.040 Uiso 1 1 calc R . .
H22B H 0.1712 0.3422 0.4966 0.040 Uiso 1 1 calc R . .
C23 C 0.2911(3) 0.3022(3) 0.43343(18) 0.0370(7) Uani 1 1 d U . .
H23A H 0.2262 0.2374 0.4329 0.056 Uiso 1 1 calc R . .
H23B H 0.3475 0.3215 0.4806 0.056 Uiso 1 1 calc R . .
H23C H 0.3222 0.2891 0.3946 0.056 Uiso 1 1 calc R . .
C24 C 0.3560(3) 0.4884(3) 0.42233(17) 0.0326(7) Uani 1 1 d U . .
H24A H 0.3340 0.5474 0.4145 0.049 Uiso 1 1 calc R . .
H24B H 0.3868 0.4749 0.3835 0.049 Uiso 1 1 calc R . .
H24C H 0.4124 0.5075 0.4695 0.049 Uiso 1 1 calc R . .
C30 C 0.0941(2) 0.7675(2) 0.16886(15) 0.0219(5) Uani 1 1 d U . .
H30A H 0.1166 0.8405 0.1573 0.026 Uiso 1 1 calc R . .
H30B H 0.0704 0.7674 0.2137 0.026 Uiso 1 1 calc R . .
C31 C -0.0030(2) 0.6893(2) 0.10662(14) 0.0219(5) Uani 1 1 d DU . .
C32 C -0.1090(2) 0.6425(2) 0.11547(16) 0.0265(6) Uani 1 1 d DU . .
H32 H -0.1209 0.6619 0.1600 0.032 Uiso 1 1 calc R . .
C33 C -0.1976(3) 0.5676(3) 0.05999(18) 0.0343(7) Uani 1 1 d DU . .
H33 H -0.2695 0.5366 0.0667 0.041 Uiso 1 1 calc R . .
C34 C -0.1813(3) 0.5384(3) -0.00482(18) 0.0406(8) Uani 1 1 d DU . .
H34 H -0.2418 0.4868 -0.0426 0.049 Uiso 1 1 calc R . .
C35 C -0.0772(3) 0.5840(3) -0.01467(17) 0.0423(8) Uani 1 1 d DU . .
H35 H -0.0659 0.5637 -0.0593 0.051 Uiso 1 1 calc R . .
C36 C 0.0119(3) 0.6599(3) 0.04061(16) 0.0327(7) Uani 1 1 d DU . .
H36 H 0.0833 0.6917 0.0331 0.039 Uiso 1 1 calc R . .
C41 C 0.3140(2) 0.8826(2) 0.12188(14) 0.0210(5) Uani 1 1 d DU . .
C42 C 0.3330(2) 0.9836(2) 0.15559(15) 0.0250(6) Uani 1 1 d DU . .
H42 H 0.3328 0.9946 0.2049 0.030 Uiso 1 1 calc R . .
C43 C 0.3522(3) 1.0679(2) 0.11778(17) 0.0292(6) Uani 1 1 d DU . .
H43 H 0.3640 1.1360 0.1411 0.035 Uiso 1 1 calc R . .
C44 C 0.3541(3) 1.0537(2) 0.04626(17) 0.0321(6) Uani 1 1 d DU . .
H44 H 0.3678 1.1120 0.0207 0.038 Uiso 1 1 calc R . .
C45 C 0.3360(3) 0.9541(3) 0.01213(17) 0.0356(7) Uani 1 1 d DU . .
H45 H 0.3368 0.9439 -0.0370 0.043 Uiso 1 1 calc R . .
C46 C 0.3166(3) 0.8691(2) 0.04996(16) 0.0295(6) Uani 1 1 d DU . .
H46 H 0.3050 0.8012 0.0265 0.035 Uiso 1 1 calc R . .
C51 C 0.4630(2) 0.7534(2) 0.16103(14) 0.0196(5) Uani 1 1 d DU . .
C52 C 0.4860(2) 0.6691(2) 0.13605(14) 0.0208(5) Uani 1 1 d DU . .
H52 H 0.4336 0.5973 0.1308 0.025 Uiso 1 1 calc R . .
C53 C 0.5845(2) 0.6894(2) 0.11892(16) 0.0259(6) Uani 1 1 d DU . .
H53 H 0.5994 0.6315 0.1025 0.031 Uiso 1 1 calc R . .
C54 C 0.6613(3) 0.7934(2) 0.12555(17) 0.0296(6) Uani 1 1 d DU . .
H54 H 0.7290 0.8068 0.1141 0.035 Uiso 1 1 calc R . .
C55 C 0.6394(3) 0.8778(2) 0.14883(17) 0.0285(6) Uani 1 1 d DU . .
H55 H 0.6917 0.9493 0.1528 0.034 Uiso 1 1 calc R . .
C56 C 0.5412(2) 0.8583(2) 0.16633(15) 0.0239(5) Uani 1 1 d DU . .
H56 H 0.5267 0.9168 0.1821 0.029 Uiso 1 1 calc R . .
C60 C 0.2985(2) 0.3091(2) 0.24162(15) 0.0212(5) Uani 1 1 d U . .
H60A H 0.2684 0.2311 0.2411 0.025 Uiso 1 1 calc R . .
H60B H 0.3534 0.3449 0.2897 0.025 Uiso 1 1 calc R . .
C61 C 0.3575(2) 0.3342(2) 0.18280(15) 0.0210(5) Uani 1 1 d DU . .
C62 C 0.4734(2) 0.3837(2) 0.20261(16) 0.0249(6) Uani 1 1 d DU . .
H62 H 0.5144 0.4041 0.2527 0.030 Uiso 1 1 calc R . .
C63 C 0.5296(3) 0.4036(3) 0.14974(17) 0.0307(6) Uani 1 1 d DU . .
H63 H 0.6085 0.4372 0.1637 0.037 Uiso 1 1 calc R . .
C64 C 0.4697(3) 0.3741(3) 0.07670(17) 0.0327(7) Uani 1 1 d DU . .
H64 H 0.5077 0.3867 0.0404 0.039 Uiso 1 1 calc R . .
C65 C 0.3544(3) 0.3263(3) 0.05653(16) 0.0312(6) Uani 1 1 d DU . .
H65 H 0.3135 0.3071 0.0065 0.037 Uiso 1 1 calc R . .
C66 C 0.2983(2) 0.3063(2) 0.10935(15) 0.0254(6) Uani 1 1 d DU . .
H66 H 0.2193 0.2735 0.0952 0.031 Uiso 1 1 calc R . .
C71 C 0.0395(2) 0.1570(2) 0.18725(16) 0.0235(5) Uani 1 1 d DU . .
C72 C 0.0468(3) 0.0856(3) 0.2337(2) 0.0332(7) Uani 1 1 d DU . .
H72 H 0.0821 0.1111 0.2843 0.040 Uiso 1 1 calc R . .
C73 C 0.0023(3) -0.0236(3) 0.2060(2) 0.0426(8) Uani 1 1 d DU . .
H73 H 0.0065 -0.0724 0.2379 0.051 Uiso 1 1 calc R . .
C74 C -0.0475(3) -0.0606(3) 0.1327(2) 0.0440(9) Uani 1 1 d DU . .
H74 H -0.0757 -0.1347 0.1141 0.053 Uiso 1 1 calc R . .
C75 C -0.0570(3) 0.0089(3) 0.0858(2) 0.0414(8) Uani 1 1 d DU . .
H75 H -0.0924 -0.0173 0.0352 0.050 Uiso 1 1 calc R . .
C76 C -0.0143(3) 0.1176(2) 0.11295(18) 0.0318(6) Uani 1 1 d DU . .
H76 H -0.0217 0.1654 0.0809 0.038 Uiso 1 1 calc R . .
C81 C -0.0933(2) 0.2999(2) 0.18688(14) 0.0188(5) Uani 1 1 d DU . .
C82 C -0.1589(2) 0.2117(2) 0.21251(15) 0.0229(5) Uani 1 1 d DU . .
H82 H -0.1242 0.1775 0.2446 0.027 Uiso 1 1 calc R . .
C83 C -0.2738(2) 0.1739(2) 0.19166(16) 0.0261(6) Uani 1 1 d DU . .
H83 H -0.3171 0.1146 0.2099 0.031 Uiso 1 1 calc R . .
C84 C -0.3261(2) 0.2227(2) 0.14386(17) 0.0285(6) Uani 1 1 d DU . .
H84 H -0.4048 0.1972 0.1299 0.034 Uiso 1 1 calc R . .
C85 C -0.2627(2) 0.3079(2) 0.11705(16) 0.0266(6) Uani 1 1 d DU . .
H85 H -0.2982 0.3403 0.0838 0.032 Uiso 1 1 calc R . .
C86 C -0.1471(2) 0.3470(2) 0.13813(14) 0.0213(5) Uani 1 1 d DU . .
H86 H -0.1044 0.4059 0.1193 0.026 Uiso 1 1 calc R . .
S1 S 0.43298(6) 0.72391(6) 0.59187(4) 0.02405(14) Uani 1 1 d D . .
O1 O 0.47371(19) 0.64567(19) 0.61318(12) 0.0333(5) Uani 1 1 d D . .
O2 O 0.34124(19) 0.68758(19) 0.52641(12) 0.0358(5) Uani 1 1 d D . .
O3 O 0.51730(19) 0.83000(19) 0.59766(12) 0.0346(5) Uani 1 1 d D . .
C90 C 0.3698(2) 0.7419(2) 0.66279(17) 0.0286(6) Uani 1 1 d D . .
F1 F 0.44719(17) 0.78996(17) 0.72626(10) 0.0396(4) Uani 1 1 d D . .
F2 F 0.31503(16) 0.80349(16) 0.64612(12) 0.0390(4) Uani 1 1 d D . .
F3 F 0.29806(17) 0.65004(16) 0.67223(12) 0.0412(5) Uani 1 1 d D . .
S2 S 0.92482(16) 0.70715(18) 0.34449(12) 0.0286(6) Uani 0.443(5) 1 d PDU A 1
O4 O 0.9691(15) 0.8168(7) 0.3371(9) 0.050(2) Uani 0.443(5) 1 d PDU A 1
O5 O 0.9530(11) 0.6902(13) 0.4166(6) 0.044(3) Uani 0.443(5) 1 d PDU A 1
O6 O 0.9338(5) 0.6393(5) 0.2889(3) 0.0468(16) Uani 0.443(5) 1 d PDU A 1
C91 C 0.7758(7) 0.6671(9) 0.3236(6) 0.037(2) Uani 0.443(5) 1 d PDU A 1
F4 F 0.7238(11) 0.5661(8) 0.3283(8) 0.064(3) Uani 0.443(5) 1 d PDU A 1
F5 F 0.734(2) 0.677(2) 0.2560(8) 0.102(5) Uani 0.443(5) 1 d PDU A 1
F6 F 0.7533(5) 0.7231(5) 0.3719(4) 0.0608(17) Uani 0.443(5) 1 d PDU A 1
S2' S 0.90889(16) 0.73649(18) 0.37080(15) 0.0470(6) Uani 0.557(5) 1 d PDU A 2
O4' O 0.9523(13) 0.6688(12) 0.4087(7) 0.061(3) Uani 0.557(5) 1 d PDU A 2
O5' O 0.9647(12) 0.7856(9) 0.3191(7) 0.080(4) Uani 0.557(5) 1 d PDU A 2
O6' O 0.8849(7) 0.7974(5) 0.4235(5) 0.099(3) Uani 0.557(5) 1 d PDU A 2
C91' C 0.7754(8) 0.6443(9) 0.3120(6) 0.060(3) Uani 0.557(5) 1 d PDU A 2
F4' F 0.7888(7) 0.5780(6) 0.2654(4) 0.132(4) Uani 0.557(5) 1 d PDU A 2
F5' F 0.7056(9) 0.5879(9) 0.3454(6) 0.088(4) Uani 0.557(5) 1 d PDU A 2
F6' F 0.7273(17) 0.6960(18) 0.2711(8) 0.141(6) Uani 0.557(5) 1 d PDU A 2
C99 C 0.9245(8) 0.9976(9) 0.4289(5) 0.074(3) Uiso 0.559(4) 1 d PDU B 1
H99A H 0.9898 1.0661 0.4516 0.089 Uiso 0.559(4) 1 calc PR B 1
H99B H 0.9522 0.9429 0.4197 0.089 Uiso 0.559(4) 1 calc PR B 1
Cl1 Cl 0.8484(3) 1.0121(3) 0.3463(2) 0.0811(9) Uani 0.559(4) 1 d PDU B 1
Cl2 Cl 0.8426(2) 0.9594(3) 0.48914(13) 0.0817(10) Uani 0.559(4) 1 d PDU B 1
C99' C 0.9201(8) 1.0243(8) 0.3892(5) 0.053(2) Uiso 0.441(4) 1 d PDU B 2
H99C H 0.9834 1.0891 0.3861 0.063 Uiso 0.441(4) 1 calc PR B 2
H99D H 0.9461 0.9671 0.3970 0.063 Uiso 0.441(4) 1 calc PR B 2
Cl1' Cl 0.8723(3) 1.0521(3) 0.46439(17) 0.0725(10) Uani 0.441(4) 1 d PDU B 2
Cl2' Cl 0.8112(3) 0.9836(3) 0.3072(3) 0.0688(9) Uani 0.441(4) 1 d PDU B 2

loop_
_atom_site_aniso_label
_atom_site_aniso_U_11
_atom_site_aniso_U_22
_atom_site_aniso_U_33
_atom_site_aniso_U_23
_atom_site_aniso_U_13
_atom_site_aniso_U_12
Pd1 0.02063(11) 0.01768(10) 0.01375(10) 0.00022(7) 0.00399(7) 0.00670(8)
Pd2 0.01798(10) 0.02311(11) 0.01577(10) 0.00461(7) 0.00526(7) 0.00872(8)
N1 0.0259(12) 0.0255(12) 0.0175(11) -0.0025(9) 0.0058(9) 0.0075(10)
N2 0.0227(11) 0.0266(12) 0.0180(11) -0.0002(9) 0.0030(9) 0.0063(10)
N3 0.0203(11) 0.0354(13) 0.0208(11) 0.0029(10) 0.0081(9) 0.0096(10)
N4 0.0232(12) 0.0392(14) 0.0177(11) 0.0074(10) 0.0044(9) 0.0125(11)
C1 0.0222(12) 0.0198(12) 0.0128(11) 0.0007(9) 0.0036(9) 0.0106(10)
C2 0.0186(12) 0.0196(12) 0.0120(11) 0.0005(9) 0.0031(9) 0.0073(10)
C3 0.0171(11) 0.0201(12) 0.0141(11) 0.0025(9) 0.0032(9) 0.0085(10)
C4 0.0191(12) 0.0194(12) 0.0121(11) 0.0001(9) 0.0026(9) 0.0096(10)
C5 0.0175(12) 0.0206(12) 0.0136(11) 0.0013(9) 0.0040(9) 0.0079(10)
C6 0.0197(12) 0.0190(12) 0.0154(11) 0.0000(9) 0.0033(9) 0.0098(10)
C7 0.0203(12) 0.0184(12) 0.0134(11) -0.0008(9) 0.0022(9) 0.0078(10)
C8 0.0245(13) 0.0172(11) 0.0121(11) -0.0009(9) 0.0025(9) 0.0085(10)
C9 0.0233(12) 0.0180(12) 0.0122(11) -0.0011(9) 0.0049(9) 0.0084(10)
C10 0.0209(12) 0.0207(12) 0.0150(11) 0.0062(9) 0.0078(9) 0.0086(10)
C11 0.0225(12) 0.0203(12) 0.0143(11) 0.0035(9) 0.0064(9) 0.0104(10)
C12 0.0196(12) 0.0206(12) 0.0142(11) 0.0022(9) 0.0041(9) 0.0095(10)
C13 0.0300(15) 0.0294(15) 0.0239(14) 0.0013(11) 0.0120(12) 0.0048(12)
C14 0.0339(16) 0.0290(15) 0.0279(15) -0.0054(12) 0.0079(12) 0.0147(13)
C15 0.0290(15) 0.0310(15) 0.0151(12) -0.0038(11) 0.0035(11) 0.0057(12)
C16 0.0281(14) 0.0317(15) 0.0149(12) 0.0014(11) 0.0027(11) 0.0078(12)
C17 0.0301(15) 0.0418(17) 0.0230(14) 0.0021(12) 0.0009(12) 0.0182(14)
C18 0.0300(15) 0.0293(15) 0.0265(15) -0.0014(12) 0.0082(12) -0.0008(12)
C19 0.0287(15) 0.0399(17) 0.0262(15) 0.0053(13) 0.0145(12) 0.0055(13)
C20 0.0334(16) 0.0399(17) 0.0277(15) 0.0015(13) 0.0117(12) 0.0208(14)
C21 0.0274(15) 0.0398(17) 0.0216(14) -0.0002(12) 0.0096(12) 0.0095(13)
C22 0.0297(15) 0.052(2) 0.0166(13) 0.0055(13) 0.0074(11) 0.0141(14)
C23 0.0372(17) 0.054(2) 0.0294(16) 0.0202(15) 0.0086(13) 0.0272(16)
C24 0.0223(14) 0.0425(18) 0.0254(15) 0.0005(13) 0.0050(11) 0.0076(13)
C30 0.0253(13) 0.0184(12) 0.0234(13) 0.0022(10) 0.0064(11) 0.0113(11)
C31 0.0251(13) 0.0219(13) 0.0199(12) 0.0030(10) 0.0019(10) 0.0137(11)
C32 0.0270(14) 0.0263(14) 0.0277(14) 0.0050(11) 0.0051(11) 0.0143(12)
C33 0.0263(15) 0.0335(16) 0.0393(17) 0.0066(13) -0.0011(13) 0.0146(13)
C34 0.0378(18) 0.0426(19) 0.0305(16) -0.0080(14) -0.0135(14) 0.0215(15)
C35 0.047(2) 0.061(2) 0.0189(14) -0.0079(14) -0.0028(13) 0.0320(18)
C36 0.0311(15) 0.0460(18) 0.0233(14) 0.0036(13) 0.0047(12) 0.0206(14)
C41 0.0229(13) 0.0190(12) 0.0195(12) 0.0037(10) 0.0047(10) 0.0080(10)
C42 0.0299(14) 0.0224(13) 0.0213(13) 0.0013(10) 0.0057(11) 0.0109(11)
C43 0.0353(16) 0.0189(13) 0.0308(15) 0.0028(11) 0.0055(12) 0.0114(12)
C44 0.0380(17) 0.0265(15) 0.0302(15) 0.0129(12) 0.0068(13) 0.0125(13)
C45 0.055(2) 0.0314(16) 0.0199(14) 0.0094(12) 0.0105(14) 0.0174(15)
C46 0.0453(18) 0.0228(14) 0.0210(13) 0.0034(11) 0.0106(12) 0.0143(13)
C51 0.0207(12) 0.0210(12) 0.0142(11) 0.0033(9) 0.0032(9) 0.0069(10)
C52 0.0221(13) 0.0208(12) 0.0181(12) 0.0031(10) 0.0060(10) 0.0075(10)
C53 0.0267(14) 0.0284(14) 0.0258(14) 0.0043(11) 0.0108(11) 0.0131(12)
C54 0.0253(14) 0.0334(16) 0.0300(15) 0.0055(12) 0.0137(12) 0.0089(12)
C55 0.0286(15) 0.0246(14) 0.0280(14) 0.0053(11) 0.0120(12) 0.0043(12)
C56 0.0270(14) 0.0209(13) 0.0214(13) 0.0018(10) 0.0086(11) 0.0070(11)
C60 0.0231(13) 0.0234(13) 0.0222(13) 0.0087(10) 0.0073(10) 0.0138(11)
C61 0.0247(13) 0.0197(12) 0.0246(13) 0.0063(10) 0.0094(11) 0.0138(11)
C62 0.0243(13) 0.0276(14) 0.0264(14) 0.0069(11) 0.0084(11) 0.0138(11)
C63 0.0283(15) 0.0383(17) 0.0345(16) 0.0120(13) 0.0155(13) 0.0184(13)
C64 0.0407(17) 0.0428(18) 0.0315(15) 0.0156(13) 0.0218(14) 0.0267(15)
C65 0.0417(17) 0.0401(17) 0.0221(14) 0.0077(12) 0.0097(12) 0.0272(15)
C66 0.0258(14) 0.0300(14) 0.0243(13) 0.0048(11) 0.0055(11) 0.0166(12)
C71 0.0184(12) 0.0198(13) 0.0344(15) 0.0056(11) 0.0103(11) 0.0085(10)
C72 0.0347(16) 0.0278(15) 0.0444(18) 0.0141(13) 0.0166(14) 0.0162(13)
C73 0.0396(19) 0.0279(16) 0.075(3) 0.0207(17) 0.0271(18) 0.0208(15)
C74 0.0237(15) 0.0214(15) 0.085(3) -0.0014(16) 0.0155(17) 0.0090(12)
C75 0.0309(17) 0.0286(16) 0.054(2) -0.0103(15) 0.0043(15) 0.0088(13)
C76 0.0291(15) 0.0242(14) 0.0365(16) -0.0015(12) 0.0050(13) 0.0088(12)
C81 0.0184(12) 0.0182(12) 0.0184(12) -0.0012(9) 0.0051(10) 0.0069(10)
C82 0.0235(13) 0.0205(12) 0.0240(13) 0.0005(10) 0.0070(11) 0.0091(11)
C83 0.0235(13) 0.0214(13) 0.0302(15) -0.0017(11) 0.0118(11) 0.0046(11)
C84 0.0178(13) 0.0283(15) 0.0330(15) -0.0058(12) 0.0057(11) 0.0059(11)
C85 0.0224(13) 0.0294(14) 0.0266(14) -0.0012(11) 0.0024(11) 0.0131(12)
C86 0.0196(12) 0.0199(12) 0.0215(13) -0.0005(10) 0.0036(10) 0.0074(10)
S1 0.0215(3) 0.0290(3) 0.0169(3) 0.0027(2) 0.0030(2) 0.0074(3)
O1 0.0350(12) 0.0432(13) 0.0281(11) 0.0073(9) 0.0092(9) 0.0226(10)
O2 0.0313(11) 0.0382(12) 0.0229(10) 0.0027(9) -0.0040(9) 0.0066(10)
O3 0.0280(11) 0.0368(12) 0.0276(11) 0.0044(9) 0.0088(9) 0.0016(9)
C90 0.0265(14) 0.0298(15) 0.0303(15) 0.0070(12) 0.0085(12) 0.0122(12)
F1 0.0407(11) 0.0529(12) 0.0231(9) -0.0016(8) 0.0080(8) 0.0192(9)
F2 0.0346(10) 0.0363(10) 0.0550(12) 0.0126(9) 0.0172(9) 0.0206(9)
F3 0.0409(11) 0.0334(10) 0.0549(12) 0.0157(9) 0.0283(10) 0.0117(9)
S2 0.0302(9) 0.0367(11) 0.0249(10) 0.0109(8) 0.0102(7) 0.0180(8)
O4 0.040(4) 0.038(4) 0.076(6) 0.020(4) 0.023(4) 0.016(4)
O5 0.027(4) 0.097(9) 0.009(3) 0.016(4) -0.002(2) 0.031(5)
O6 0.059(4) 0.068(4) 0.027(3) 0.008(3) 0.018(3) 0.038(3)
C91 0.025(4) 0.049(5) 0.036(5) 0.011(4) 0.005(3) 0.017(3)
F4 0.039(4) 0.047(3) 0.083(9) 0.011(4) 0.005(4) 0.001(3)
F5 0.061(8) 0.180(11) 0.064(5) 0.063(6) -0.001(5) 0.053(7)
F6 0.049(3) 0.067(4) 0.088(4) 0.017(3) 0.031(3) 0.039(3)
S2' 0.0359(9) 0.0409(10) 0.0643(13) 0.0083(10) 0.0238(9) 0.0108(7)
O4' 0.065(6) 0.067(5) 0.067(7) 0.034(5) 0.031(5) 0.033(4)
O5' 0.047(4) 0.096(8) 0.119(10) 0.079(8) 0.039(7) 0.032(6)
O6' 0.108(6) 0.046(4) 0.138(7) -0.011(4) 0.060(5) 0.016(4)
C91' 0.050(5) 0.076(7) 0.041(5) 0.025(4) 0.012(4) 0.009(4)
F4' 0.139(7) 0.118(6) 0.061(4) -0.033(4) 0.039(4) -0.023(5)
F5' 0.052(5) 0.114(8) 0.048(4) 0.031(5) 0.008(3) -0.014(5)
F6' 0.052(5) 0.251(14) 0.130(10) 0.140(10) 0.023(6) 0.058(9)
Cl1 0.083(2) 0.084(2) 0.084(2) 0.0259(18) 0.0349(19) 0.0344(17)
Cl2 0.0645(14) 0.108(2) 0.0564(13) 0.0019(12) 0.0184(10) 0.0213(13)
Cl1' 0.0634(17) 0.074(2) 0.0668(18) 0.0113(14) 0.0061(13) 0.0233(14)
Cl2' 0.065(2) 0.073(2) 0.084(3) 0.029(2) 0.0370(19) 0.0335(17)

loop_
_atom_type_symbol
_atom_type_description
_atom_type_scat_dispersion_real
_atom_type_scat_dispersion_imag
_atom_type_scat_source
C C 0.0181 0.0091 'International Tables Vol C Tables 4.2.6.8 and 6.1.1.4'
H H 0.0000 0.0000 'International Tables Vol C Tables 4.2.6.8 and 6.1.1.4'
N N 0.0311 0.0180 'International Tables Vol C Tables 4.2.6.8 and 6.1.1.4'
O O 0.0492 0.0322 'International Tables Vol C Tables 4.2.6.8 and 6.1.1.4'
F F 0.0727 0.0534 'International Tables Vol C Tables 4.2.6.8 and 6.1.1.4'
S S 0.3331 0.5567 'International Tables Vol C Tables 4.2.6.8 and 6.1.1.4'
Pd Pd 0.1215 3.9337 'International Tables Vol C Tables 4.2.6.8 and 6.1.1.4'
Cl Cl 0.3639 0.7018 'International Tables Vol C Tables 4.2.6.8 and 6.1.1.4'

loop_
_geom_angle_atom_site_label_1
_geom_angle_atom_site_label_2
_geom_angle_atom_site_label_3
_geom_angle
N2 Pd1 N1 84.11(9)
N2 Pd1 C8 134.91(10)
N1 Pd1 C8 136.34(10)
N2 Pd1 C9 105.58(10)
N1 Pd1 C9 168.11(10)
C8 Pd1 C9 38.42(9)
N2 Pd1 C7 168.12(9)
N1 Pd1 C7 106.65(9)
C8 Pd1 C7 37.82(10)
C9 Pd1 C7 63.14(9)
N2 Pd1 C2 110.48(9)
N1 Pd1 C2 134.77(9)
C8 Pd1 C2 59.33(9)
C9 Pd1 C2 35.60(9)
C7 Pd1 C2 58.38(9)
N2 Pd1 C1 137.31(9)
N1 Pd1 C1 110.46(9)
C8 Pd1 C1 57.89(9)
C9 Pd1 C1 57.74(9)
C7 Pd1 C1 34.50(8)
C2 Pd1 C1 32.13(8)
N3 Pd2 N4 83.96(9)
N3 Pd2 C11 137.35(10)
N4 Pd2 C11 135.27(10)
N3 Pd2 C12 105.88(9)
N4 Pd2 C12 168.28(10)
C11 Pd2 C12 38.33(9)
N3 Pd2 C10 166.35(10)
N4 Pd2 C10 106.12(9)
C11 Pd2 C10 37.75(10)
C12 Pd2 C10 63.16(9)
N3 Pd2 C5 108.43(9)
N4 Pd2 C5 136.05(9)
C11 Pd2 C5 58.58(9)
C12 Pd2 C5 35.20(9)
C10 Pd2 C5 57.92(9)
N3 Pd2 C4 133.67(9)
N4 Pd2 C4 111.24(9)
C11 Pd2 C4 57.33(9)
C12 Pd2 C4 57.37(9)
C10 Pd2 C4 34.29(8)
C5 Pd2 C4 31.77(8)
C14 N1 C13 109.5(2)
C14 N1 C15 109.2(2)
C13 N1 C15 109.9(2)
C14 N1 Pd1 114.30(18)
C13 N1 Pd1 107.06(17)
C15 N1 Pd1 106.74(17)
C17 N2 C16 108.9(2)
C17 N2 C18 109.5(2)
C16 N2 C18 110.3(2)
C17 N2 Pd1 114.49(18)
C16 N2 Pd1 104.07(17)
C18 N2 Pd1 109.38(19)
C19 N3 C21 110.6(2)
C19 N3 C20 108.4(2)
C21 N3 C20 108.6(2)
C19 N3 Pd2 113.32(19)
C21 N3 Pd2 103.90(17)
C20 N3 Pd2 111.91(18)
C23 N4 C24 109.1(2)
C23 N4 C22 108.7(2)
C24 N4 C22 109.4(3)
C23 N4 Pd2 114.2(2)
C24 N4 Pd2 108.38(18)
C22 N4 Pd2 106.91(18)
C6 C1 C2 122.5(2)
C6 C1 C7 129.8(2)
C2 C1 C7 107.7(2)
C6 C1 Pd1 136.39(18)
C2 C1 Pd1 71.77(14)
C7 C1 Pd1 58.58(13)
C3 C2 C1 120.0(2)
C3 C2 C9 132.7(2)
C1 C2 C9 107.2(2)
C3 C2 Pd1 127.98(17)
C1 C2 Pd1 76.09(14)
C9 C2 Pd1 59.54(12)
C4 C3 C2 117.0(2)
C3 C4 C5 122.3(2)
C3 C4 C10 130.5(2)
C5 C4 C10 107.0(2)
C3 C4 Pd2 139.31(17)
C5 C4 Pd2 71.46(14)
C10 C4 Pd2 57.71(13)
C6 C5 C4 120.2(2)
C6 C5 C12 131.9(2)
C4 C5 C12 108.0(2)
C6 C5 Pd2 129.99(17)
C4 C5 Pd2 76.77(15)
C12 C5 Pd2 58.86(13)
C1 C6 C5 116.5(2)
C8 C7 C1 107.7(2)
C8 C7 C30 126.3(2)
C1 C7 C30 122.5(2)
C8 C7 Pd1 69.87(14)
C1 C7 Pd1 86.91(15)
C30 C7 Pd1 126.50(17)
C7 C8 C9 107.3(2)
C7 C8 C41 125.3(2)
C9 C8 C41 127.4(2)
C7 C8 Pd1 72.31(14)
C9 C8 Pd1 71.24(14)
C41 C8 Pd1 122.16(17)
C8 C9 C51 124.6(2)
C8 C9 C2 107.4(2)
C51 C9 C2 125.3(2)
C8 C9 Pd1 70.34(14)
C51 C9 Pd1 125.19(18)
C2 C9 Pd1 84.87(15)
C11 C10 C4 107.2(2)
C11 C10 C60 126.0(2)
C4 C10 C60 124.0(2)
C11 C10 Pd2 69.79(14)
C4 C10 Pd2 88.00(15)
C60 C10 Pd2 123.39(17)
C10 C11 C12 107.7(2)
C10 C11 C71 125.9(2)
C12 C11 C71 126.2(2)
C10 C11 Pd2 72.46(14)
C12 C11 Pd2 71.15(14)
C71 C11 Pd2 126.34(18)
C11 C12 C81 124.6(2)
C11 C12 C5 106.9(2)
C81 C12 C5 125.7(2)
C11 C12 Pd2 70.52(14)
C81 C12 Pd2 124.36(18)
C5 C12 Pd2 85.95(15)
N1 C15 C16 110.2(2)
N2 C16 C15 110.4(2)
N3 C21 C22 110.3(3)
N4 C22 C21 110.2(2)
C7 C30 C31 111.5(2)
C32 C31 C36 118.3(3)
C32 C31 C30 120.3(2)
C36 C31 C30 121.3(3)
C33 C32 C31 120.9(3)
C34 C33 C32 120.2(3)
C35 C34 C33 119.8(3)
C34 C35 C36 120.3(3)
C31 C36 C35 120.5(3)
C46 C41 C42 118.6(3)
C46 C41 C8 118.8(2)
C42 C41 C8 122.6(2)
C43 C42 C41 120.5(3)
C44 C43 C42 120.5(3)
C43 C44 C45 119.7(3)
C44 C45 C46 120.0(3)
C45 C46 C41 120.7(3)
C52 C51 C56 118.0(3)
C52 C51 C9 120.3(2)
C56 C51 C9 121.6(2)
C53 C52 C51 120.6(3)
C54 C53 C52 120.4(3)
C53 C54 C55 119.9(3)
C54 C55 C56 120.1(3)
C55 C56 C51 120.9(3)
C10 C60 C61 113.7(2)
C66 C61 C62 119.2(3)
C66 C61 C60 121.3(2)
C62 C61 C60 119.5(2)
C63 C62 C61 120.6(3)
C64 C63 C62 119.7(3)
C63 C64 C65 120.0(3)
C64 C65 C66 120.2(3)
C65 C66 C61 120.2(3)
C72 C71 C76 119.0(3)
C72 C71 C11 123.9(3)
C76 C71 C11 117.1(2)
C71 C72 C73 120.1(3)
C74 C73 C72 120.1(3)
C73 C74 C75 120.7(3)
C74 C75 C76 119.6(3)
C75 C76 C71 120.5(3)
C86 C81 C82 118.3(2)
C86 C81 C12 121.0(2)
C82 C81 C12 120.7(2)
C83 C82 C81 120.9(3)
C82 C83 C84 120.2(3)
C85 C84 C83 119.5(3)
C84 C85 C86 120.7(3)
C85 C86 C81 120.5(3)
O1 S1 O2 114.99(14)
O1 S1 O3 115.46(15)
O2 S1 O3 114.70(14)
O1 S1 C90 103.43(13)
O2 S1 C90 103.08(14)
O3 S1 C90 102.66(14)
F3 C90 F1 108.0(3)
F3 C90 F2 107.5(2)
F1 C90 F2 107.2(2)
F3 C90 S1 112.1(2)
F1 C90 S1 110.9(2)
F2 C90 S1 111.0(2)
O5 S2 O4 114.1(9)
O5 S2 O6 117.7(7)
O4 S2 O6 112.6(6)
O5 S2 C91 102.6(7)
O4 S2 C91 104.6(8)
O6 S2 C91 103.0(4)
F4 C91 F5 106.8(14)
F4 C91 F6 106.1(10)
F5 C91 F6 111.6(12)
F4 C91 S2 111.0(9)
F5 C91 S2 110.9(13)
F6 C91 S2 110.4(6)
O4' S2' O5' 114.9(8)
O4' S2' O6' 107.2(7)
O5' S2' O6' 121.8(6)
O4' S2' C91' 103.7(7)
O5' S2' C91' 101.6(7)
O6' S2' C91' 105.3(5)
F5' C91' F6' 107.6(12)
F5' C91' F4' 108.7(10)
F6' C91' F4' 105.3(12)
F5' C91' S2' 114.9(9)
F6' C91' S2' 110.3(12)
F4' C91' S2' 109.6(7)
Cl1 C99 Cl2 111.3(6)
Cl2' C99' Cl1' 110.1(5)

loop_
_geom_bond_atom_site_label_1
_geom_bond_atom_site_label_2
_geom_bond_distance
Pd1 N2 2.129(2)
Pd1 N1 2.140(2)
Pd1 C8 2.187(2)
Pd1 C9 2.199(2)
Pd1 C7 2.220(3)
Pd1 C2 2.541(2)
Pd1 C1 2.597(3)
Pd2 N3 2.136(2)
Pd2 N4 2.146(2)
Pd2 C11 2.186(2)
Pd2 C12 2.195(2)
Pd2 C10 2.221(2)
Pd2 C5 2.558(3)
Pd2 C4 2.626(3)
N1 C14 1.477(4)
N1 C13 1.487(4)
N1 C15 1.498(4)
N2 C17 1.474(4)
N2 C16 1.484(4)
N2 C18 1.484(4)
N3 C19 1.482(4)
N3 C21 1.485(4)
N3 C20 1.485(4)
N4 C23 1.478(4)
N4 C24 1.485(4)
N4 C22 1.499(4)
C1 C6 1.392(4)
C1 C2 1.423(3)
C1 C7 1.473(4)
C2 C3 1.400(3)
C2 C9 1.485(4)
C3 C4 1.391(4)
C4 C5 1.421(3)
C4 C10 1.480(3)
C5 C6 1.408(4)
C5 C12 1.478(4)
C7 C8 1.428(4)
C7 C30 1.503(4)
C8 C9 1.443(4)
C8 C41 1.483(4)
C9 C51 1.478(4)
C10 C11 1.426(4)
C10 C60 1.504(3)
C11 C12 1.438(3)
C11 C71 1.485(4)
C12 C81 1.478(4)
C15 C16 1.507(4)
C21 C22 1.514(5)
C30 C31 1.519(4)
C31 C32 1.391(4)
C31 C36 1.392(4)
C32 C33 1.389(4)
C33 C34 1.378(5)
C34 C35 1.376(5)
C35 C36 1.395(5)
C41 C46 1.393(4)
C41 C42 1.397(4)
C42 C43 1.384(4)
C43 C44 1.384(4)
C44 C45 1.386(4)
C45 C46 1.393(4)
C51 C52 1.403(4)
C51 C56 1.404(4)
C52 C53 1.385(4)
C53 C54 1.383(4)
C54 C55 1.384(4)
C55 C56 1.386(4)
C60 C61 1.522(4)
C61 C66 1.391(4)
C61 C62 1.394(4)
C62 C63 1.392(4)
C63 C64 1.386(4)
C64 C65 1.387(5)
C65 C66 1.390(4)
C71 C72 1.389(4)
C71 C76 1.400(4)
C72 C73 1.398(5)
C73 C74 1.373(6)
C74 C75 1.382(5)
C75 C76 1.390(4)
C81 C86 1.400(4)
C81 C82 1.402(4)
C82 C83 1.385(4)
C83 C84 1.397(4)
C84 C85 1.377(4)
C85 C86 1.393(4)
S1 O1 1.435(2)
S1 O2 1.441(2)
S1 O3 1.443(2)
S1 C90 1.829(3)
C90 F3 1.321(3)
C90 F1 1.333(4)
C90 F2 1.341(3)
S2 O5 1.409(8)
S2 O4 1.426(9)
S2 O6 1.434(6)
S2 C91 1.816(9)
C91 F4 1.316(11)
C91 F5 1.327(11)
C91 F6 1.333(10)
S2' O4' 1.440(10)
S2' O5' 1.441(9)
S2' O6' 1.449(7)
S2' C91' 1.798(9)
C91' F5' 1.306(10)
C91' F6' 1.322(11)
C91' F4' 1.332(11)
C99 Cl1 1.749(9)
C99 Cl2 1.761(9)
C99' Cl2' 1.766(9)
C99' Cl1' 1.797(9)
